data_4087387
loop_
_publ_author_name
'Orbach, Meital'
'Shankar, Sreejith'
'Zenkina, Olena V.'
'Milko, Petr'
'Diskin-Posner, Yael'
'van der Boom, Milko E.'

_publ_section_title
;
 Generation of Mono- and Bimetallic Palladium Complexes and Mechanistic
 Insight into an Operative Metal Ring-Walking Process
;
_journal_issue 6
_journal_name_full Organometallics
_journal_page_first 1098
_journal_paper_doi 10.1021/acs.organomet.5b00051
_journal_volume 34
_journal_year 2015
_chemical_formula_moiety 'C44 H76 N2 P4 Pd2'
_chemical_formula_sum 'C44 H76 N2 P4 Pd2'
_chemical_formula_weight 969.75
_space_group_IT_number 14
_space_group_name_Hall '-P 2ybc'
_space_group_name_H-M_alt 'P 1 21/c 1'
_symmetry_cell_setting monoclinic
_symmetry_space_group_name_Hall '-P 2ybc'
_symmetry_space_group_name_H-M 'P 1 21/c 1'
_atom_sites_solution_hydrogens geom
_atom_sites_solution_primary direct
_atom_sites_solution_secondary difmap
_audit_creation_method SHELXL-97
_cell_angle_alpha 90.00
_cell_angle_beta 93.810(2)
_cell_angle_gamma 90.00
_cell_formula_units_Z 2
_cell_length_a 13.4324(6)
_cell_length_b 14.6205(8)
_cell_length_c 12.1455(6)
_cell_measurement_reflns_used 52888
_cell_measurement_temperature 100(2)
_cell_measurement_theta_max 40.992
_cell_measurement_theta_min 2.7865
_cell_volume 2380.0(2)
_computing_cell_refinement 'Bruker Apex II'
_computing_data_collection 'Bruker Apex II'
_computing_data_reduction 'Bruker Apex II'
_computing_structure_refinement 'SHELXL-97 (Sheldrick, 1997)'
_computing_structure_solution 'SHELXS-97 (Sheldrick, 1990)'
_diffrn_ambient_temperature 100(2)
_diffrn_measured_fraction_theta_full 0.996
_diffrn_measured_fraction_theta_max 0.996
_diffrn_measurement_device_type 'Bruker Apex II CCD area detector'
_diffrn_measurement_method 'phi and omega scan'
_diffrn_radiation_monochromator graphite
_diffrn_radiation_source 'fine-focus sealed tube'
_diffrn_radiation_type MoK\a
_diffrn_radiation_wavelength 0.71073
_diffrn_reflns_av_R_equivalents 0.0358
_diffrn_reflns_av_sigmaI/netI 0.0358
_diffrn_reflns_limit_h_max 22
_diffrn_reflns_limit_h_min -22
_diffrn_reflns_limit_k_max 24
_diffrn_reflns_limit_k_min -13
_diffrn_reflns_limit_l_max 20
_diffrn_reflns_limit_l_min -19
_diffrn_reflns_number 43428
_diffrn_reflns_theta_full 36.32
_diffrn_reflns_theta_max 36.32
_diffrn_reflns_theta_min 2.79
_exptl_absorpt_coefficient_mu 0.920
_exptl_absorpt_correction_T_max 0.7698
_exptl_absorpt_correction_T_min 0.7698
_exptl_absorpt_correction_type multi-scan
_exptl_absorpt_process_details 'Bruker APEX II'
_exptl_crystal_colour orange
_exptl_crystal_density_diffrn 1.353
_exptl_crystal_density_method 'not measured'
_exptl_crystal_description chunk
_exptl_crystal_F_000 1012
_exptl_crystal_size_max 0.30
_exptl_crystal_size_mid 0.30
_exptl_crystal_size_min 0.30
_refine_diff_density_max 1.936
_refine_diff_density_min -0.987
_refine_diff_density_rms 0.099
_refine_ls_extinction_method none
_refine_ls_goodness_of_fit_ref 1.047
_refine_ls_hydrogen_treatment constr
_refine_ls_matrix_type full
_refine_ls_number_parameters 241
_refine_ls_number_reflns 11494
_refine_ls_number_restraints 0
_refine_ls_restrained_S_all 1.047
_refine_ls_R_factor_all 0.0391
_refine_ls_R_factor_gt 0.0295
_refine_ls_shift/su_max 0.007
_refine_ls_shift/su_mean 0.000
_refine_ls_structure_factor_coef Fsqd
_refine_ls_weighting_details 'calc w=1/[\s^2^(Fo^2^)+(0.0379P)^2^+0.7642P] where P=(Fo^2^+2Fc^2^)/3'
_refine_ls_weighting_scheme calc
_refine_ls_wR_factor_gt 0.0727
_refine_ls_wR_factor_ref 0.0782
_reflns_number_gt 9682
_reflns_number_total 11494
_reflns_threshold_expression >2sigma(I)
_cod_data_source_file om5b00051_si_001.cif
_cod_data_source_block complex5
_cod_depositor_comments
;
The following automatic conversions were performed:

data item '_exptl_absorpt_correction_type' value 'Multi-scan' was
changed to 'multi-scan' in accordance with the
/home/saulius/struct/COD-crude-data/automatic-downloads/DataCite-retrospective/ACS/depositions/lib/dictionaries/cif_core.dic
dictionary named 'cif_core.dic' version 2.4.2 last updated on
2011-04-26.

data item '_symmetry_cell_setting' value 'Monoclinic' was changed to
'monoclinic' in accordance with the
/home/saulius/struct/COD-crude-data/automatic-downloads/DataCite-retrospective/ACS/depositions/lib/dictionaries/cif_core.dic
dictionary named 'cif_core.dic' version 2.4.2 last updated on
2011-04-26.

Automatic conversion script
Id: cif_fix_values 6909 2019-04-08 15:41:33Z antanas 
;
_cod_original_sg_symbol_Hall -P2ybc
_cod_original_sg_symbol_H-M P2(1)/c
_cod_database_code 4087387

loop_
_symmetry_equiv_pos_as_xyz
'x, y, z'
'-x, y+1/2, -z+1/2'
'-x, -y, -z'
'x, -y-1/2, z-1/2'

loop_
_atom_site_label
_atom_site_type_symbol
_atom_site_fract_x
_atom_site_fract_y
_atom_site_fract_z
_atom_site_U_iso_or_equiv
_atom_site_adp_type
_atom_site_occupancy
_atom_site_symmetry_multiplicity
_atom_site_calc_flag
_atom_site_refinement_flags
Pd1 Pd 0.717537(6) 0.523953(6) 0.783702(7) 0.01202(3) Uani 1 1 d .
N1 N 0.92768(9) 0.83855(9) 0.79976(12) 0.0252(2) Uani 1 1 d .
C1 C 0.76693(9) 0.71607(8) 0.83290(11) 0.0148(2) Uani 1 1 d .
C2 C 0.75755(10) 0.78987(9) 0.75844(11) 0.0179(2) Uani 1 1 d .
H2 H 0.6959 0.8004 0.7174 0.021 Uiso 1 1 calc R
C3 C 0.83797(11) 0.84707(10) 0.74486(13) 0.0220(2) Uani 1 1 d .
H3 H 0.8291 0.8957 0.6932 0.026 Uiso 1 1 calc R
C4 C 0.93598(10) 0.76875(10) 0.87128(14) 0.0228(3) Uani 1 1 d .
H4 H 0.9982 0.7610 0.9122 0.027 Uiso 1 1 calc R
C5 C 0.86068(9) 0.70708(9) 0.89005(12) 0.0180(2) Uani 1 1 d .
H5 H 0.8725 0.6588 0.9416 0.022 Uiso 1 1 calc R
C6 C 0.68229(9) 0.65565(9) 0.84830(11) 0.0150(2) Uani 1 1 d .
H6 H 0.6250 0.6615 0.7986 0.018 Uiso 1 1 calc R
C7 C 0.68037(9) 0.58841(9) 0.93328(10) 0.0151(2) Uani 1 1 d .
H7 H 0.7418 0.5699 0.9698 0.018 Uiso 1 1 calc R
C8 C 0.58729(9) 0.54640(9) 0.96695(10) 0.0153(2) Uani 1 1 d .
C9 C 0.49931(9) 0.54243(10) 0.89813(11) 0.0173(2) Uani 1 1 d .
H9 H 0.4974 0.5714 0.8280 0.021 Uiso 1 1 calc R
C12 C 0.58529(9) 0.50281(10) 1.07001(11) 0.0170(2) Uani 1 1 d .
H12 H 0.6433 0.5043 1.1192 0.020 Uiso 1 1 calc R
P1 P 0.73268(3) 0.53497(2) 0.59653(3) 0.01671(6) Uani 1 1 d .
C20 C 0.70079(12) 0.64609(10) 0.53452(12) 0.0229(3) Uani 1 1 d .
H20A H 0.7442 0.6935 0.5707 0.028 Uiso 1 1 calc R
H20B H 0.7146 0.6445 0.4555 0.028 Uiso 1 1 calc R
C21 C 0.59196(13) 0.67314(12) 0.54421(14) 0.0286(3) Uani 1 1 d .
H21A H 0.5490 0.6354 0.4941 0.043 Uiso 1 1 calc R
H21B H 0.5830 0.7378 0.5245 0.043 Uiso 1 1 calc R
H21C H 0.5740 0.6636 0.6202 0.043 Uiso 1 1 calc R
C22 C 0.86064(13) 0.51799(11) 0.55606(15) 0.0280(3) Uani 1 1 d .
H22A H 0.8778 0.4522 0.5617 0.034 Uiso 1 1 calc R
H22B H 0.8648 0.5368 0.4782 0.034 Uiso 1 1 calc R
C23 C 0.93538(12) 0.57299(15) 0.62887(18) 0.0379(4) Uani 1 1 d .
H23A H 0.9223 0.6384 0.6182 0.057 Uiso 1 1 calc R
H23B H 1.0032 0.5589 0.6089 0.057 Uiso 1 1 calc R
H23C H 0.9287 0.5570 0.7064 0.057 Uiso 1 1 calc R
C24 C 0.65848(13) 0.45593(11) 0.50616(13) 0.0265(3) Uani 1 1 d .
H24A H 0.6842 0.3933 0.5203 0.032 Uiso 1 1 calc R
H24B H 0.5889 0.4573 0.5283 0.032 Uiso 1 1 calc R
C25 C 0.65632(17) 0.47336(11) 0.38213(15) 0.0338(4) Uani 1 1 d .
H25A H 0.6225 0.5315 0.3649 0.051 Uiso 1 1 calc R
H25B H 0.6203 0.4236 0.3428 0.051 Uiso 1 1 calc R
H25C H 0.7248 0.4762 0.3590 0.051 Uiso 1 1 calc R
P2 P 0.74702(2) 0.37527(2) 0.83619(3) 0.01515(6) Uani 1 1 d .
C26 C 0.81098(10) 0.36180(10) 0.97335(13) 0.0221(2) Uani 1 1 d .
H26A H 0.7679 0.3858 1.0297 0.027 Uiso 1 1 calc R
H26B H 0.8224 0.2960 0.9884 0.027 Uiso 1 1 calc R
C27 C 0.91099(11) 0.41222(12) 0.98242(16) 0.0312(3) Uani 1 1 d .
H27A H 0.9564 0.3842 0.9322 0.047 Uiso 1 1 calc R
H27B H 0.9402 0.4081 1.0584 0.047 Uiso 1 1 calc R
H27C H 0.9004 0.4766 0.9625 0.047 Uiso 1 1 calc R
C28 C 0.82001(11) 0.30330(10) 0.74754(14) 0.0236(3) Uani 1 1 d .
H28A H 0.7856 0.3028 0.6729 0.028 Uiso 1 1 calc R
H28B H 0.8856 0.3330 0.7412 0.028 Uiso 1 1 calc R
C29 C 0.83860(17) 0.20461(13) 0.7827(2) 0.0422(5) Uani 1 1 d .
H29A H 0.8752 0.2033 0.8552 0.063 Uiso 1 1 calc R
H29B H 0.8779 0.1738 0.7285 0.063 Uiso 1 1 calc R
H29C H 0.7746 0.1731 0.7870 0.063 Uiso 1 1 calc R
C30 C 0.63159(10) 0.31098(10) 0.85169(13) 0.0211(2) Uani 1 1 d .
H30A H 0.6486 0.2478 0.8754 0.025 Uiso 1 1 calc R
H30B H 0.5942 0.3398 0.9101 0.025 Uiso 1 1 calc R
C31 C 0.56551(12) 0.30775(14) 0.74489(16) 0.0337(4) Uani 1 1 d .
H31A H 0.5555 0.3699 0.7161 0.051 Uiso 1 1 calc R
H31B H 0.5008 0.2809 0.7593 0.051 Uiso 1 1 calc R
H31C H 0.5977 0.2703 0.6905 0.051 Uiso 1 1 calc R

loop_
_atom_site_aniso_label
_atom_site_aniso_U_11
_atom_site_aniso_U_22
_atom_site_aniso_U_33
_atom_site_aniso_U_23
_atom_site_aniso_U_13
_atom_site_aniso_U_12
Pd1 0.01109(4) 0.01322(4) 0.01189(4) 0.00137(3) 0.00189(3) -0.00060(2)
N1 0.0228(5) 0.0216(6) 0.0314(7) 0.0010(5) 0.0036(5) -0.0054(4)
C1 0.0154(4) 0.0141(5) 0.0152(5) -0.0022(4) 0.0028(4) 0.0014(3)
C2 0.0201(5) 0.0163(5) 0.0173(6) -0.0010(4) 0.0023(4) 0.0000(4)
C3 0.0252(6) 0.0178(6) 0.0234(7) 0.0014(5) 0.0036(5) -0.0022(4)
C4 0.0178(5) 0.0215(6) 0.0291(7) -0.0007(5) 0.0007(5) -0.0022(4)
C5 0.0159(5) 0.0177(5) 0.0202(6) -0.0002(4) 0.0012(4) 0.0007(4)
C6 0.0136(4) 0.0162(5) 0.0153(5) 0.0002(4) 0.0018(4) 0.0014(3)
C7 0.0132(4) 0.0201(5) 0.0122(5) 0.0002(4) 0.0021(3) 0.0003(4)
C8 0.0132(4) 0.0211(5) 0.0119(5) 0.0015(4) 0.0022(4) 0.0013(4)
C9 0.0137(4) 0.0260(6) 0.0121(5) 0.0035(4) 0.0014(4) 0.0005(4)
C12 0.0123(4) 0.0258(6) 0.0127(5) 0.0023(4) 0.0002(4) 0.0003(4)
P1 0.02162(14) 0.01632(14) 0.01251(14) -0.00041(11) 0.00356(11) -0.00407(10)
C20 0.0368(7) 0.0182(6) 0.0142(6) 0.0018(5) 0.0049(5) -0.0062(5)
C21 0.0356(8) 0.0257(7) 0.0237(7) 0.0050(6) -0.0041(6) 0.0007(6)
C22 0.0302(7) 0.0306(8) 0.0248(7) -0.0057(6) 0.0137(6) -0.0029(5)
C23 0.0211(6) 0.0482(11) 0.0457(11) -0.0117(9) 0.0116(7) -0.0046(6)
C24 0.0400(8) 0.0198(6) 0.0189(6) 0.0008(5) -0.0050(6) -0.0077(5)
C25 0.0584(12) 0.0240(8) 0.0177(7) -0.0024(5) -0.0068(7) -0.0022(7)
P2 0.01231(12) 0.01454(14) 0.01862(15) 0.00300(11) 0.00123(10) -0.00031(9)
C26 0.0195(5) 0.0238(6) 0.0224(6) 0.0056(5) -0.0029(5) 0.0000(4)
C27 0.0206(6) 0.0325(8) 0.0388(9) 0.0091(7) -0.0109(6) -0.0039(5)
C28 0.0236(6) 0.0207(6) 0.0273(7) 0.0010(5) 0.0067(5) 0.0046(4)
C29 0.0514(11) 0.0260(8) 0.0514(12) 0.0075(8) 0.0199(9) 0.0170(7)
C30 0.0176(5) 0.0194(6) 0.0264(7) 0.0049(5) 0.0019(5) -0.0048(4)
C31 0.0252(7) 0.0407(9) 0.0343(9) 0.0024(7) -0.0051(6) -0.0164(6)

loop_
_atom_type_symbol
_atom_type_description
_atom_type_scat_dispersion_real
_atom_type_scat_dispersion_imag
_atom_type_scat_source
C C 0.0033 0.0016 'International Tables Vol C Tables 4.2.6.8 and 6.1.1.4'
H H 0.0000 0.0000 'International Tables Vol C Tables 4.2.6.8 and 6.1.1.4'
N N 0.0061 0.0033 'International Tables Vol C Tables 4.2.6.8 and 6.1.1.4'
P P 0.1023 0.0942 'International Tables Vol C Tables 4.2.6.8 and 6.1.1.4'
Pd Pd -0.9988 1.0072 'International Tables Vol C Tables 4.2.6.8 and 6.1.1.4'

loop_
_geom_angle_atom_site_label_1
_geom_angle_atom_site_label_2
_geom_angle_atom_site_label_3
_geom_angle
_geom_angle_site_symmetry_1
C7 Pd1 C6 38.96(5) .
C7 Pd1 P2 103.17(4) .
C6 Pd1 P2 142.01(4) .
C7 Pd1 P1 148.28(4) .
C6 Pd1 P1 109.56(4) .
P2 Pd1 P1 108.424(13) .
C4 N1 C3 115.19(12) .
C5 C1 C2 115.38(11) .
C5 C1 C6 124.07(12) .
C2 C1 C6 120.54(11) .
C3 C2 C1 120.14(13) .
C3 C2 H2 119.9 .
C1 C2 H2 119.9 .
N1 C3 C2 124.46(14) .
N1 C3 H3 117.8 .
C2 C3 H3 117.8 .
N1 C4 C5 124.90(14) .
N1 C4 H4 117.5 .
C5 C4 H4 117.5 .
C4 C5 C1 119.92(13) .
C4 C5 H5 120.0 .
C1 C5 H5 120.0 .
C7 C6 C1 124.09(11) .
C7 C6 Pd1 70.18(7) .
C1 C6 Pd1 107.66(8) .
C7 C6 H6 118.0 .
C1 C6 H6 118.0 .
Pd1 C6 H6 92.2 .
C6 C7 C8 122.94(11) .
C6 C7 Pd1 70.86(7) .
C8 C7 Pd1 107.61(9) .
C6 C7 H7 118.5 .
C8 C7 H7 118.5 .
Pd1 C7 H7 91.5 .
C9 C8 C12 116.52(11) .
C9 C8 C7 123.24(12) .
C12 C8 C7 120.14(11) .
C12 C9 C8 121.68(12) 3_667
C12 C9 H9 119.2 3_667
C8 C9 H9 119.2 .
C9 C12 C8 121.80(12) 3_667
C9 C12 H12 119.1 3_667
C8 C12 H12 119.1 .
C20 P1 C22 101.99(8) .
C20 P1 C24 102.08(7) .
C22 P1 C24 103.59(8) .
C20 P1 Pd1 115.79(5) .
C22 P1 Pd1 113.63(6) .
C24 P1 Pd1 117.72(5) .
C21 C20 P1 113.42(10) .
C21 C20 H20A 108.9 .
P1 C20 H20A 108.9 .
C21 C20 H20B 108.9 .
P1 C20 H20B 108.9 .
H20A C20 H20B 107.7 .
C20 C21 H21A 109.5 .
C20 C21 H21B 109.5 .
H21A C21 H21B 109.5 .
C20 C21 H21C 109.5 .
H21A C21 H21C 109.5 .
H21B C21 H21C 109.5 .
C23 C22 P1 111.47(11) .
C23 C22 H22A 109.3 .
P1 C22 H22A 109.3 .
C23 C22 H22B 109.3 .
P1 C22 H22B 109.3 .
H22A C22 H22B 108.0 .
C22 C23 H23A 109.5 .
C22 C23 H23B 109.5 .
H23A C23 H23B 109.5 .
C22 C23 H23C 109.5 .
H23A C23 H23C 109.5 .
H23B C23 H23C 109.5 .
C25 C24 P1 117.24(12) .
C25 C24 H24A 108.0 .
P1 C24 H24A 108.0 .
C25 C24 H24B 108.0 .
P1 C24 H24B 108.0 .
H24A C24 H24B 107.2 .
C24 C25 H25A 109.5 .
C24 C25 H25B 109.5 .
H25A C25 H25B 109.5 .
C24 C25 H25C 109.5 .
H25A C25 H25C 109.5 .
H25B C25 H25C 109.5 .
C26 P2 C30 101.54(7) .
C26 P2 C28 103.60(7) .
C30 P2 C28 104.76(7) .
C26 P2 Pd1 114.61(5) .
C30 P2 Pd1 112.52(5) .
C28 P2 Pd1 118.01(5) .
C27 C26 P2 111.70(11) .
C27 C26 H26A 109.3 .
P2 C26 H26A 109.3 .
C27 C26 H26B 109.3 .
P2 C26 H26B 109.3 .
H26A C26 H26B 107.9 .
C26 C27 H27A 109.5 .
C26 C27 H27B 109.5 .
H27A C27 H27B 109.5 .
C26 C27 H27C 109.5 .
H27A C27 H27C 109.5 .
H27B C27 H27C 109.5 .
C29 C28 P2 117.61(12) .
C29 C28 H28A 107.9 .
P2 C28 H28A 107.9 .
C29 C28 H28B 107.9 .
P2 C28 H28B 107.9 .
H28A C28 H28B 107.2 .
C28 C29 H29A 109.5 .
C28 C29 H29B 109.5 .
H29A C29 H29B 109.5 .
C28 C29 H29C 109.5 .
H29A C29 H29C 109.5 .
H29B C29 H29C 109.5 .
C31 C30 P2 112.17(10) .
C31 C30 H30A 109.2 .
P2 C30 H30A 109.2 .
C31 C30 H30B 109.2 .
P2 C30 H30B 109.2 .
H30A C30 H30B 107.9 .
C30 C31 H31A 109.5 .
C30 C31 H31B 109.5 .
H31A C31 H31B 109.5 .
C30 C31 H31C 109.5 .
H31A C31 H31C 109.5 .
H31B C31 H31C 109.5 .

loop_
_geom_bond_atom_site_label_1
_geom_bond_atom_site_label_2
_geom_bond_distance
_geom_bond_site_symmetry_2
Pd1 C7 2.1349(12) .
Pd1 C6 2.1440(12) .
Pd1 P2 2.2924(4) .
Pd1 P1 2.3015(4) .
N1 C4 1.340(2) .
N1 C3 1.344(2) .
C1 C5 1.4031(18) .
C1 C2 1.4080(18) .
C1 C6 1.4616(17) .
C2 C3 1.3846(19) .
C2 H2 0.9500 .
C3 H3 0.9500 .
C4 C5 1.3852(19) .
C4 H4 0.9500 .
C5 H5 0.9500 .
C6 C7 1.4269(18) .
C6 H6 0.9500 .
C7 C8 1.4750(17) .
C7 H7 0.9500 .
C8 C9 1.4027(18) .
C8 C12 1.4065(18) .
C9 C12 1.3917(18) 3_667
C9 H9 0.9500 .
C12 C9 1.3917(18) 3_667
C12 H12 0.9500 .
P1 C20 1.8296(15) .
P1 C22 1.8357(16) .
P1 C24 1.8406(15) .
C20 C21 1.527(2) .
C20 H20A 0.9900 .
C20 H20B 0.9900 .
C21 H21A 0.9800 .
C21 H21B 0.9800 .
C21 H21C 0.9800 .
C22 C23 1.523(3) .
C22 H22A 0.9900 .
C22 H22B 0.9900 .
C23 H23A 0.9800 .
C23 H23B 0.9800 .
C23 H23C 0.9800 .
C24 C25 1.526(2) .
C24 H24A 0.9900 .
C24 H24B 0.9900 .
C25 H25A 0.9800 .
C25 H25B 0.9800 .
C25 H25C 0.9800 .
P2 C26 1.8336(15) .
P2 C30 1.8336(13) .
P2 C28 1.8352(15) .
C26 C27 1.530(2) .
C26 H26A 0.9900 .
C26 H26B 0.9900 .
C27 H27A 0.9800 .
C27 H27B 0.9800 .
C27 H27C 0.9800 .
C28 C29 1.521(2) .
C28 H28A 0.9900 .
C28 H28B 0.9900 .
C29 H29A 0.9800 .
C29 H29B 0.9800 .
C29 H29C 0.9800 .
C30 C31 1.523(2) .
C30 H30A 0.9900 .
C30 H30B 0.9900 .
C31 H31A 0.9800 .
C31 H31B 0.9800 .
C31 H31C 0.9800 .

loop_
_geom_torsion_atom_site_label_1
_geom_torsion_atom_site_label_2
_geom_torsion_atom_site_label_3
_geom_torsion_atom_site_label_4
_geom_torsion
_geom_torsion_site_symmetry_4
C5 C1 C2 C3 0.60(18) .
C6 C1 C2 C3 179.62(12) .
C4 N1 C3 C2 0.2(2) .
C1 C2 C3 N1 -0.8(2) .
C3 N1 C4 C5 0.6(2) .
N1 C4 C5 C1 -0.8(2) .
C2 C1 C5 C4 0.13(19) .
C6 C1 C5 C4 -178.85(13) .
C5 C1 C6 C7 8.9(2) .
C2 C1 C6 C7 -170.06(12) .
C5 C1 C6 Pd1 -68.77(14) .
C2 C1 C6 Pd1 112.31(11) .
P2 Pd1 C6 C7 -5.68(9) .
P1 Pd1 C6 C7 175.10(6) .
C7 Pd1 C6 C1 120.70(12) .
P2 Pd1 C6 C1 115.03(8) .
P1 Pd1 C6 C1 -64.20(9) .
C1 C6 C7 C8 162.62(12) .
Pd1 C6 C7 C8 -99.02(12) .
C1 C6 C7 Pd1 -98.36(12) .
P2 Pd1 C7 C6 176.42(6) .
P1 Pd1 C7 C6 -8.81(10) .
C6 Pd1 C7 C8 119.59(11) .
P2 Pd1 C7 C8 -64.00(8) .
P1 Pd1 C7 C8 110.78(9) .
C6 C7 C8 C9 23.1(2) .
Pd1 C7 C8 C9 -55.13(15) .
C6 C7 C8 C12 -160.76(13) .
Pd1 C7 C8 C12 121.02(12) .
C12 C8 C9 C12 -0.4(2) 3_667
C7 C8 C9 C12 175.87(13) 3_667
C9 C8 C12 C9 0.4(2) 3_667
C7 C8 C12 C9 -176.00(13) 3_667
C7 Pd1 P1 C20 -0.06(9) .
C6 Pd1 P1 C20 -5.92(7) .
P2 Pd1 P1 C20 174.58(6) .
C7 Pd1 P1 C22 117.53(8) .
C6 Pd1 P1 C22 111.67(7) .
P2 Pd1 P1 C22 -67.83(6) .
C7 Pd1 P1 C24 -121.16(9) .
C6 Pd1 P1 C24 -127.02(8) .
P2 Pd1 P1 C24 53.48(7) .
C22 P1 C20 C21 173.41(12) .
C24 P1 C20 C21 66.48(13) .
Pd1 P1 C20 C21 -62.70(12) .
C20 P1 C22 C23 78.68(15) .
C24 P1 C22 C23 -175.56(14) .
Pd1 P1 C22 C23 -46.65(15) .
C20 P1 C24 C25 42.70(16) .
C22 P1 C24 C25 -62.98(16) .
Pd1 P1 C24 C25 170.66(12) .
C7 Pd1 P2 C26 -37.90(6) .
C6 Pd1 P2 C26 -34.23(8) .
P1 Pd1 P2 C26 144.99(5) .
C7 Pd1 P2 C30 77.45(6) .
C6 Pd1 P2 C30 81.11(8) .
P1 Pd1 P2 C30 -99.66(6) .
C7 Pd1 P2 C28 -160.35(7) .
C6 Pd1 P2 C28 -156.69(8) .
P1 Pd1 P2 C28 22.54(6) .
C30 P2 C26 C27 -178.87(12) .
C28 P2 C26 C27 72.65(13) .
Pd1 P2 C26 C27 -57.31(13) .
C26 P2 C28 C29 52.51(16) .
C30 P2 C28 C29 -53.55(16) .
Pd1 P2 C28 C29 -179.62(13) .
C26 P2 C30 C31 -177.34(12) .
C28 P2 C30 C31 -69.76(13) .
Pd1 P2 C30 C31 59.66(13) .
